data_2011599
loop_
_publ_author_name
'Hammarstr\"om, Lars G. J. '
'Zhang, Tao'
'Girald\'es, Jos\'e'
'McLaughlin, Mark L.'
'Billodeaux, Damon R.'
'Fronczek, Frank R.'

_publ_section_title
;
 Two <i>N</i>-<i>ortho</i>-nitrobenzenesulfonyl \a,\a-disubstituted
 amino acid adducts
;
_journal_issue 12
_journal_name_full 'Acta Crystallographica Section C'
_journal_page_first 1484
_journal_page_last 1486
_journal_paper_doi 10.1107/S0108270100012464
_journal_volume 56
_journal_year 2000
_chemical_formula_moiety 'C13 H16 N2 O6 S'
_chemical_formula_sum 'C13 H16 N2 O6 S'
_chemical_formula_weight 328.34
_chemical_name_systematic
;
N-(2-nitrobenzenesulfonyl)-1-amino-1-cyclohexane carboxylic acid
;
_space_group_IT_number 14
_symmetry_cell_setting monoclinic
_symmetry_space_group_name_Hall '-P 2ybc'
_symmetry_space_group_name_H-M 'P 1 21/c 1'
_audit_creation_method SHELXL-97
_cell_angle_alpha 90
_cell_angle_beta 113.568(6)
_cell_angle_gamma 90
_cell_formula_units_Z 8
_cell_length_a 15.9780(12)
_cell_length_b 14.9840(11)
_cell_length_c 13.4360(10)
_cell_measurement_reflns_used 25
_cell_measurement_temperature 100
_cell_measurement_theta_max 21.2
_cell_measurement_theta_min 10.6
_cell_volume 2948.4(4)
_computing_cell_refinement 'CAD4 Express'
_computing_data_collection 'CAD4 Express (Enraf Nonius, 1994)'
_computing_data_reduction 'MAXUS (Mackay et al., 1999)'
_computing_molecular_graphics 'ORTEP-3 for Windows (Farrugia, 1997)'
_computing_publication_material 'SHELXL97 (Sheldrick, 1997)'
_computing_structure_refinement 'SHELXL97 (Sheldrick, 1997)'
_computing_structure_solution 'SIR92 (Altomare et al., 1993)'
_diffrn_ambient_temperature 100
_diffrn_measured_fraction_theta_full .998
_diffrn_measured_fraction_theta_max .998
_diffrn_measurement_device_type 'Enraf-Nonius CAD4 (with Oxford Cryostream)'
_diffrn_measurement_method '\w-2\q scans'
_diffrn_radiation_monochromator graphite
_diffrn_radiation_source 'fine-focus sealed tube'
_diffrn_radiation_type MoK\a
_diffrn_radiation_wavelength .71073
_diffrn_reflns_av_R_equivalents .033
_diffrn_reflns_av_sigmaI/netI .052
_diffrn_reflns_limit_h_max 21
_diffrn_reflns_limit_h_min 0
_diffrn_reflns_limit_k_max 20
_diffrn_reflns_limit_k_min -20
_diffrn_reflns_limit_l_max 16
_diffrn_reflns_limit_l_min -18
_diffrn_reflns_number 9183
_diffrn_reflns_theta_full 29.0
_diffrn_reflns_theta_max 29.0
_diffrn_reflns_theta_min 2.1
_diffrn_standards_decay_% 2.7
_diffrn_standards_interval_time 60
_diffrn_standards_number 3
_exptl_absorpt_coefficient_mu .251
_exptl_absorpt_correction_T_max .916
_exptl_absorpt_correction_T_min .887
_exptl_absorpt_correction_type psi-scan
_exptl_absorpt_process_details '(North et al., 1968)'
_exptl_crystal_colour colorless
_exptl_crystal_density_diffrn 1.479
_exptl_crystal_density_method 'not measured'
_exptl_crystal_description fragment
_exptl_crystal_F_000 1376
_exptl_crystal_size_max .55
_exptl_crystal_size_mid .42
_exptl_crystal_size_min .35
_refine_diff_density_max .63
_refine_diff_density_min -.61
_refine_ls_extinction_method none
_refine_ls_goodness_of_fit_ref 1.093
_refine_ls_hydrogen_treatment mixed
_refine_ls_matrix_type full
_refine_ls_number_parameters 413
_refine_ls_number_reflns 7815
_refine_ls_number_restraints 0
_refine_ls_restrained_S_all 1.093
_refine_ls_R_factor_all .072
_refine_ls_R_factor_gt .043
_refine_ls_shift/su_max .001
_refine_ls_shift/su_mean .000
_refine_ls_structure_factor_coef Fsqd
_refine_ls_weighting_details 'calc w = 1/[\s^2^(Fo^2^)+(0.0311P)^2^+2.1884P] where P=(Fo^2^+2Fc^2^)/3'
_refine_ls_weighting_scheme calc
_refine_ls_wR_factor_ref .116
_reflns_number_gt 5772
_reflns_number_total 7815
_reflns_threshold_expression I>2\s(I)
_cod_data_source_file da1155.cif
_cod_data_source_block II
_cod_depositor_comments
;
The following automatic conversions were performed:
'_symmetry_cell_setting' value 'Monoclinic' changed to 'monoclinic'
according to '/home/saulius/struct/CIF-dictionaries/cif_core.dic'
dictionary named 'cif_core.dic' version 2.4.1 from 2010-06-29.

Automatic conversion script
Id: cif_fix_enum 1527 2010-12-29 10:47:43Z saulius 

The following automatic conversions were performed:

'_symmetry_cell_setting' value 'Monoclinic' changed to 'monoclinic'
according to /home/saulius/struct/CIF-dictionaries/cif_core.dic
dictionary named 'cif_core.dic' version 2.4.1 from 2010-06-29.

Automatic conversion script
Id: cif_fix_values 1715 2011-07-08 13:25:40Z adriana 
;
_cod_original_sg_symbol_H-M 'P 21/c'
_cod_database_code 2011599

loop_
_symmetry_equiv_pos_as_xyz
'x, y, z'
'-x, y+1/2, -z+1/2'
'-x, -y, -z'
'x, -y-1/2, z-1/2'

loop_
_atom_site_label
_atom_site_fract_x
_atom_site_fract_y
_atom_site_fract_z
_atom_site_U_iso_or_equiv
_atom_site_adp_type
_atom_site_calc_flag
_atom_site_refinement_flags
_atom_site_occupancy
_atom_site_disorder_assembly
_atom_site_disorder_group
_atom_site_type_symbol
S1 .09596(3) .97588(3) .32063(4) .01886(11) Uani d . 1 . . S
O1 .07698(10) .95375(10) .21026(12) .0263(3) Uani d . 1 . . O
O2 .06725(10) .91675(10) .38543(13) .0253(3) Uani d . 1 . . O
O3 .24607(11) .81592(10) .40654(12) .0231(3) Uani d . 1 . . O
H3O .241(2) .760(2) .413(2) .055(10) Uiso d . 1 . . H
O4 .24094(10) .81240(9) .57073(11) .0214(3) Uani d . 1 . . O
O5 .14870(10) 1.12141(11) .19518(12) .0257(3) Uani d . 1 . . O
O6 .01772(13) 1.15342(15) .06488(13) .0448(5) Uani d . 1 . . O
N1 .20410(11) .99212(11) .38608(14) .0177(3) Uani d . 1 . . N
H1N .2302(18) 1.0027(18) .345(2) .032(7) Uiso d . 1 . . H
N2 .06654(12) 1.13870(12) .15986(14) .0241(4) Uani d . 1 . . N
C1 .24585(12) .85404(13) .49489(16) .0173(4) Uani d . 1 . . C
C2 .25654(13) .95561(13) .49575(15) .0170(4) Uani d . 1 . . C
C3 .04003(12) 1.07902(13) .31794(16) .0172(4) Uani d . 1 . . C
C4 .00172(14) 1.09270(15) .39323(18) .0245(4) Uani d . 1 . . C
H4 .0113 1.0496 .4486 .029 Uiso calc R 1 . . H
C5 -.05019(14) 1.16799(15) .38932(18) .0259(4) Uani d . 1 . . C
H5 -.0745 1.1767 .4426 .031 Uiso calc R 1 . . H
C6 -.06639(13) 1.23023(14) .30794(17) .0210(4) Uani d . 1 . . C
H6 -.1031 1.2811 .3041 .025 Uiso calc R 1 . . H
C7 -.02901(13) 1.21842(13) .23183(16) .0203(4) Uani d . 1 . . C
H7 -.0401 1.2609 .1755 .024 Uiso calc R 1 . . H
C8 .02452(13) 1.14433(13) .23865(15) .0166(4) Uani d . 1 . . C
C9 .35848(13) .97477(14) .52258(17) .0215(4) Uani d . 1 . . C
H9A .3966 .9447 .5915 .026 Uiso calc R 1 . . H
H9B .3747 .9498 .4645 .026 Uiso calc R 1 . . H
C10 .22940(14) .99947(13) .58202(17) .0215(4) Uani d . 1 . . C
H10A .1636 .9894 .5631 .026 Uiso calc R 1 . . H
H10B .2640 .9714 .6535 .026 Uiso calc R 1 . . H
C11 .37919(14) 1.07499(14) .53325(18) .0256(4) Uani d . 1 . . C
H11A .4456 1.0841 .5559 .031 Uiso calc R 1 . . H
H11B .3475 1.1038 .4616 .031 Uiso calc R 1 . . H
C12 .34900(16) 1.11890(16) .61550(18) .0302(5) Uani d . 1 . . C
H12A .3584 1.1842 .6152 .036 Uiso calc R 1 . . H
H12B .3870 1.0963 .6891 .036 Uiso calc R 1 . . H
C13 .24882(15) 1.09985(14) .58985(18) .0259(4) Uani d . 1 . . C
H13A .2104 1.1287 .5202 .031 Uiso calc R 1 . . H
H13B .2325 1.1259 .6474 .031 Uiso calc R 1 . . H
S1' .39312(3) .48665(3) .68607(4) .01874(11) Uani d . 1 . . S
O1' .39760(11) .49706(10) .79381(12) .0277(3) Uani d . 1 . . O
O2' .42115(10) .55820(10) .63517(13) .0258(3) Uani d . 1 . . O
O3' .23298(11) .63264(10) .58293(12) .0233(3) Uani d . 1 . . O
H3O' .231(2) .691(2) .573(2) .054(9) Uiso d . 1 . . H
O4' .23567(10) .64204(9) .41800(11) .0223(3) Uani d . 1 . . O
O5' .34019(10) .31660(11) .77393(12) .0268(3) Uani d . 1 . . O
O6' .46285(12) .27744(12) .91166(13) .0334(4) Uani d . 1 . . O
N1' .29094(11) .46090(11) .60551(13) .0172(3) Uani d . 1 . . N
H1N' .2599(18) .4333(18) .632(2) .033(7) Uiso d . 1 . . H
N2' .42296(12) .30432(11) .81867(14) .0224(4) Uani d . 1 . . N
C1' .23842(12) .59795(13) .49588(16) .0176(4) Uani d . 1 . . C
C2' .24470(13) .49593(12) .49482(15) .0161(4) Uani d . 1 . . C
C3' .46525(13) .39516(13) .68908(16) .0189(4) Uani d . 1 . . C
C4' .51743(13) .40143(15) .62783(18) .0248(4) Uani d . 1 . . C
H4' .5119 .4528 .5841 .030 Uiso calc R 1 . . H
C5' .57751(15) .33409(16) .6293(2) .0302(5) Uani d . 1 . . C
H5' .6109 .3387 .5849 .036 Uiso calc R 1 . . H
C6' .58903(14) .25994(15) .69563(19) .0277(5) Uani d . 1 . . C
H6' .6304 .2140 .6968 .033 Uiso calc R 1 . . H
C7' .53985(14) .25345(14) .75990(18) .0243(4) Uani d . 1 . . C
H7' .5486 .2040 .8072 .029 Uiso calc R 1 . . H
C8' .47783(13) .31967(13) .75465(16) .0182(4) Uani d . 1 . . C
C9' .14586(13) .45971(14) .45016(16) .0201(4) Uani d . 1 . . C
H9'1 .1178 .4742 .5019 .024 Uiso calc R 1 . . H
H9'2 .1096 .4896 .3804 .024 Uiso calc R 1 . . H
C10' .29091(14) .46655(13) .41918(16) .0197(4) Uani d . 1 . . C
H10C .2601 .4960 .3478 .024 Uiso calc R 1 . . H
H10D .3554 .4864 .4503 .024 Uiso calc R 1 . . H
C11' .14241(14) .35880(14) .43242(18) .0241(4) Uani d . 1 . . C
H11C .1723 .3285 .5035 .029 Uiso calc R 1 . . H
H11D .0779 .3392 .3997 .029 Uiso calc R 1 . . H
C12' .18975(15) .33127(15) .35862(18) .0263(5) Uani d . 1 . . C
H12C .1898 .2654 .3531 .032 Uiso calc R 1 . . H
H12D .1557 .3557 .2849 .032 Uiso calc R 1 . . H
C13' .28770(14) .36558(14) .40289(18) .0230(4) Uani d . 1 . . C
H13C .3159 .3502 .3516 .028 Uiso calc R 1 . . H
H13D .3234 .3361 .4731 .028 Uiso calc R 1 . . H

loop_
_atom_site_aniso_label
_atom_site_aniso_U_11
_atom_site_aniso_U_22
_atom_site_aniso_U_33
_atom_site_aniso_U_12
_atom_site_aniso_U_13
_atom_site_aniso_U_23
S1 .0155(2) .0109(2) .0234(2) -.00006(17) .00072(18) .00085(18)
O1 .0237(7) .0180(7) .0255(8) .0024(6) -.0023(6) -.0046(6)
O2 .0182(7) .0142(7) .0367(9) -.0004(6) .0038(6) .0074(6)
O3 .0322(8) .0151(7) .0228(7) .0032(6) .0118(6) .0021(6)
O4 .0261(7) .0155(7) .0237(7) .0038(6) .0112(6) .0044(6)
O5 .0223(7) .0281(8) .0276(8) .0021(6) .0110(6) .0002(6)
O6 .0444(11) .0687(14) .0205(8) .0264(10) .0123(8) .0153(8)
N1 .0154(8) .0156(8) .0184(8) .0014(6) .0030(6) .0037(6)
N2 .0261(9) .0240(9) .0219(9) .0065(7) .0094(7) .0046(7)
C1 .0129(8) .0161(9) .0204(9) .0048(7) .0040(7) .0030(7)
C2 .0148(8) .0145(9) .0179(9) .0020(7) .0026(7) .0025(7)
C3 .0121(8) .0147(9) .0212(9) -.0007(7) .0028(7) .0006(7)
C4 .0214(10) .0242(11) .0303(11) .0042(8) .0129(9) .0104(9)
C5 .0214(10) .0284(11) .0311(11) .0027(9) .0140(9) .0045(9)
C6 .0156(9) .0163(9) .0285(10) .0021(7) .0060(8) -.0001(8)
C7 .0194(9) .0148(9) .0232(10) .0017(7) .0050(8) .0044(7)
C8 .0156(8) .0149(9) .0175(9) -.0014(7) .0046(7) .0003(7)
C9 .0143(9) .0232(10) .0222(10) .0011(8) .0024(8) .0029(8)
C10 .0224(10) .0181(10) .0230(10) .0012(8) .0081(8) -.0012(8)
C11 .0184(9) .0234(11) .0285(11) -.0057(8) .0027(8) .0026(9)
C12 .0316(12) .0230(11) .0275(11) -.0081(9) .0030(9) -.0039(9)
C13 .0304(11) .0183(10) .0267(11) -.0017(9) .0090(9) -.0054(8)
S1' .0185(2) .0112(2) .0201(2) -.00045(17) .00089(18) -.00002(17)
O1' .0337(9) .0224(8) .0192(7) .0030(6) .0022(6) -.0057(6)
O2' .0215(7) .0129(7) .0344(8) -.0038(6) .0024(6) .0045(6)
O3' .0348(8) .0144(7) .0238(7) .0040(6) .0149(7) .0011(6)
O4' .0292(8) .0148(7) .0224(7) .0032(6) .0099(6) .0035(6)
O5' .0213(7) .0271(8) .0303(8) .0018(6) .0087(6) .0061(7)
O6' .0386(9) .0337(9) .0248(8) .0096(8) .0096(7) .0139(7)
N1' .0158(8) .0157(8) .0183(8) -.0020(6) .0048(6) .0043(6)
N2' .0273(9) .0158(8) .0223(8) .0018(7) .0080(7) .0047(7)
C1' .0126(8) .0164(9) .0215(9) .0027(7) .0045(7) .0019(7)
C2' .0160(8) .0133(9) .0169(9) .0017(7) .0045(7) .0021(7)
C3' .0129(8) .0156(9) .0217(9) -.0015(7) -.0001(7) -.0006(7)
C4' .0160(9) .0251(11) .0301(11) -.0002(8) .0058(8) .0084(9)
C5' .0202(10) .0342(13) .0378(13) .0025(9) .0134(9) .0037(10)
C6' .0185(10) .0251(11) .0355(12) .0030(8) .0068(9) -.0021(9)
C7' .0205(10) .0167(9) .0285(11) .0011(8) .0022(8) .0013(8)
C8' .0161(9) .0141(9) .0199(9) -.0021(7) .0026(7) .0004(7)
C9' .0137(8) .0213(10) .0224(10) .0002(7) .0041(7) .0006(8)
C10' .0207(9) .0167(9) .0222(10) .0018(7) .0092(8) .0009(7)
C11' .0230(10) .0215(10) .0258(10) -.0072(8) .0076(8) -.0051(8)
C12' .0284(11) .0232(11) .0258(11) -.0045(9) .0093(9) -.0078(9)
C13' .0258(10) .0166(9) .0274(11) .0006(8) .0114(9) -.0033(8)

loop_
_atom_type_symbol
_atom_type_description
_atom_type_scat_dispersion_real
_atom_type_scat_dispersion_imag
_atom_type_scat_source
C C .0033 .0016 'International Tables Vol C Tables 4.2.6.8 and 6.1.1.4'
H H .0000 .0000 'International Tables Vol C Tables 4.2.6.8 and 6.1.1.4'
N N .0061 .0033 'International Tables Vol C Tables 4.2.6.8 and 6.1.1.4'
O O .0106 .0060 'International Tables Vol C Tables 4.2.6.8 and 6.1.1.4'
S S .1246 .1234 'International Tables Vol C Tables 4.2.6.8 and 6.1.1.4'

loop_
_geom_angle_atom_site_label_1
_geom_angle_atom_site_label_2
_geom_angle_atom_site_label_3
_geom_angle
_geom_angle_publ_flag
O1 S1 O2 119.88(10) ?
O1 S1 N1 109.71(10) ?
O2 S1 N1 107.09(9) ?
O1 S1 C3 106.51(9) ?
O2 S1 C3 105.55(9) ?
N1 S1 C3 107.46(9) ?
C1 O3 H3O 108(2) ?
C2 N1 S1 122.97(14) ?
C2 N1 H1N 120.0(19) ?
S1 N1 H1N 112.2(18) ?
O6 N2 O5 125.31(19) ?
O6 N2 C8 117.33(17) ?
O5 N2 C8 117.34(17) ?
O4 C1 O3 123.57(18) ?
O4 C1 C2 123.00(18) ?
O3 C1 C2 113.38(17) ?
N1 C2 C1 110.08(16) ?
N1 C2 C10 112.02(16) ?
C1 C2 C10 111.48(16) ?
N1 C2 C9 106.73(16) ?
C1 C2 C9 106.86(15) ?
C10 C2 C9 109.44(16) y
C4 C3 C8 117.19(18) ?
C4 C3 S1 118.49(15) ?
C8 C3 S1 124.05(15) ?
C5 C4 C3 121.46(19) ?
C5 C4 H4 119.3 ?
C3 C4 H4 119.3 ?
C6 C5 C4 119.9(2) ?
C6 C5 H5 120.0 ?
C4 C5 H5 120.0 ?
C5 C6 C7 119.89(19) ?
C5 C6 H6 120.1 ?
C7 C6 H6 120.1 ?
C8 C7 C6 119.44(18) ?
C8 C7 H7 120.3 ?
C6 C7 H7 120.3 ?
C7 C8 C3 122.05(18) ?
C7 C8 N2 116.66(17) ?
C3 C8 N2 121.26(17) ?
C11 C9 C2 111.80(17) ?
C11 C9 H9A 109.3 ?
C2 C9 H9A 109.3 ?
C11 C9 H9B 109.3 ?
C2 C9 H9B 109.3 ?
H9A C9 H9B 107.9 ?
C13 C10 C2 111.17(17) ?
C13 C10 H10A 109.4 ?
C2 C10 H10A 109.4 ?
C13 C10 H10B 109.4 ?
C2 C10 H10B 109.4 ?
H10A C10 H10B 108.0 ?
C12 C11 C9 111.87(18) ?
C12 C11 H11A 109.2 ?
C9 C11 H11A 109.2 ?
C12 C11 H11B 109.2 ?
C9 C11 H11B 109.2 ?
H11A C11 H11B 107.9 ?
C11 C12 C13 111.37(18) ?
C11 C12 H12A 109.4 ?
C13 C12 H12A 109.4 ?
C11 C12 H12B 109.4 ?
C13 C12 H12B 109.4 ?
H12A C12 H12B 108.0 ?
C12 C13 C10 111.43(18) ?
C12 C13 H13A 109.3 ?
C10 C13 H13A 109.3 ?
C12 C13 H13B 109.3 ?
C10 C13 H13B 109.3 ?
H13A C13 H13B 108.0 ?
O1' S1' O2' 120.14(10) ?
O1' S1' N1' 109.58(9) ?
O2' S1' N1' 106.57(9) ?
O1' S1' C3' 106.93(9) ?
O2' S1' C3' 105.26(10) ?
N1' S1' C3' 107.76(9) ?
C1' O3' H3O' 105(2) ?
C2' N1' S1' 124.19(13) ?
C2' N1' H1N' 117.9(18) ?
S1' N1' H1N' 117.1(18) ?
O6' N2' O5' 124.70(18) ?
O6' N2' C8' 117.40(17) ?
O5' N2' C8' 117.85(16) ?
O4' C1' O3' 123.72(18) ?
O4' C1' C2' 120.72(18) ?
O3' C1' C2' 115.52(17) ?
N1' C2' C1' 110.83(16) ?
N1' C2' C10' 112.74(15) ?
C1' C2' C10' 109.98(16) ?
N1' C2' C9' 106.85(15) ?
C1' C2' C9' 107.06(15) ?
C10' C2' C9' 109.17(16) y
C4' C3' C8' 117.32(18) ?
C4' C3' S1' 118.08(16) ?
C8' C3' S1' 124.45(16) ?
C5' C4' C3' 121.2(2) ?
C5' C4' H4' 119.4 ?
C3' C4' H4' 119.4 ?
C4' C5' C6' 120.3(2) ?
C4' C5' H5' 119.8 ?
C6' C5' H5' 119.8 ?
C7' C6' C5' 119.6(2) ?
C7' C6' H6' 120.2 ?
C5' C6' H6' 120.2 ?
C6' C7' C8' 119.4(2) ?
C6' C7' H7' 120.3 ?
C8' C7' H7' 120.3 ?
C7' C8' C3' 122.13(19) ?
C7' C8' N2' 116.10(17) ?
C3' C8' N2' 121.73(17) ?
C11' C9' C2' 112.05(16) ?
C11' C9' H9'1 109.2 ?
C2' C9' H9'1 109.2 ?
C11' C9' H9'2 109.2 ?
C2' C9' H9'2 109.2 ?
H9'1 C9' H9'2 107.9 ?
C13' C10' C2' 112.35(16) ?
C13' C10' H10C 109.1 ?
C2' C10' H10C 109.1 ?
C13' C10' H10D 109.1 ?
C2' C10' H10D 109.1 ?
H10C C10' H10D 107.9 ?
C12' C11' C9' 111.88(18) ?
C12' C11' H11C 109.2 ?
C9' C11' H11C 109.2 ?
C12' C11' H11D 109.2 ?
C9' C11' H11D 109.2 ?
H11C C11' H11D 107.9 ?
C13' C12' C11' 110.72(17) ?
C13' C12' H12C 109.5 ?
C11' C12' H12C 109.5 ?
C13' C12' H12D 109.5 ?
C11' C12' H12D 109.5 ?
H12C C12' H12D 108.1 ?
C12' C13' C10' 111.14(18) ?
C12' C13' H13C 109.4 ?
C10' C13' H13C 109.4 ?
C12' C13' H13D 109.4 ?
C10' C13' H13D 109.4 ?
H13C C13' H13D 108.0 ?

loop_
_geom_bond_atom_site_label_1
_geom_bond_atom_site_label_2
_geom_bond_site_symmetry_2
_geom_bond_distance
_geom_bond_publ_flag
S1 O1 . 1.4287(16) y
S1 O2 . 1.4397(15) y
S1 N1 . 1.6134(17) y
S1 C3 . 1.778(2) y
O3 C1 . 1.319(2) y
O3 H3O . .85(3) ?
O4 C1 . 1.224(2) y
O5 N2 . 1.232(2) ?
O6 N2 . 1.221(2) ?
N1 C2 . 1.478(2) ?
N1 H1N . .83(3) ?
N2 C8 . 1.465(3) ?
C1 C2 . 1.531(3) ?
C2 C10 . 1.538(3) ?
C2 C9 . 1.548(3) ?
C3 C4 . 1.391(3) ?
C3 C8 . 1.394(3) ?
C4 C5 . 1.389(3) ?
C4 H4 . .9500 ?
C5 C6 . 1.381(3) ?
C5 H5 . .9500 ?
C6 C7 . 1.386(3) ?
C6 H6 . .9500 ?
C7 C8 . 1.382(3) ?
C7 H7 . .9500 ?
C9 C11 . 1.532(3) ?
C9 H9A . .9900 ?
C9 H9B . .9900 ?
C10 C13 . 1.531(3) ?
C10 H10A . .9900 ?
C10 H10B . .9900 ?
C11 C12 . 1.521(3) ?
C11 H11A . .9900 ?
C11 H11B . .9900 ?
C12 C13 . 1.524(3) ?
C12 H12A . .9900 ?
C12 H12B . .9900 ?
C13 H13A . .9900 ?
C13 H13B . .9900 ?
S1' O1' . 1.4290(15) y
S1' O2' . 1.4363(15) y
S1' N1' . 1.6041(17) y
S1' C3' . 1.781(2) y
O3' C1' . 1.314(2) y
O3' H3O' . .89(3) ?
O4' C1' . 1.223(2) y
O5' N2' . 1.228(2) ?
O6' N2' . 1.222(2) ?
N1' C2' . 1.468(2) ?
N1' H1N' . .83(3) ?
N2' C8' . 1.471(3) ?
C1' C2' . 1.532(3) ?
C2' C10' . 1.540(3) ?
C2' C9' . 1.546(3) ?
C3' C4' . 1.389(3) ?
C3' C8' . 1.398(3) ?
C4' C5' . 1.387(3) ?
C4' H4' . .9500 ?
C5' C6' . 1.389(3) ?
C5' H5' . .9500 ?
C6' C7' . 1.384(3) ?
C6' H6' . .9500 ?
C7' C8' . 1.384(3) ?
C7' H7' . .9500 ?
C9' C11' . 1.528(3) ?
C9' H9'1 . .9900 ?
C9' H9'2 . .9900 ?
C10' C13' . 1.527(3) ?
C10' H10C . .9900 ?
C10' H10D . .9900 ?
C11' C12' . 1.525(3) ?
C11' H11C . .9900 ?
C11' H11D . .9900 ?
C12' C13' . 1.524(3) ?
C12' H12C . .9900 ?
C12' H12D . .9900 ?
C13' H13C . .9900 ?
C13' H13D . .9900 ?

loop_
_geom_hbond_atom_site_label_D
_geom_hbond_atom_site_label_H
_geom_hbond_atom_site_label_A
_geom_hbond_site_symmetry_A
_geom_hbond_distance_DH
_geom_hbond_distance_HA
_geom_hbond_distance_DA
_geom_hbond_angle_DHA
O3 H3O O4' . .85(3) 1.77(3) 2.619(2) 175(3)
N1 H1N O5 . .83(3) 2.61(3) 3.050(2) 115(2)
O3' H3O' O4 . .89(3) 1.82(3) 2.705(2) 172(3)
N1' H1N' O5' . .83(3) 2.53(3) 2.999(2) 117(2)
N1' H1N' O5 4_576 .83(3) 2.40(3) 3.214(2) 168(3)

loop_
_geom_torsion_atom_site_label_1
_geom_torsion_atom_site_label_2
_geom_torsion_atom_site_label_3
_geom_torsion_atom_site_label_4
_geom_torsion
_geom_torsion_publ_flag
O1 S1 N1 C2 -135.74(16) ?
O2 S1 N1 C2 -4.15(18) ?
C3 S1 N1 C2 108.84(16) y
S1 N1 C2 C1 56.7(2) y
S1 N1 C2 C10 -67.9(2) ?
S1 N1 C2 C9 172.30(14) ?
O4 C1 C2 N1 -143.38(18) ?
O3 C1 C2 N1 39.1(2) y
O4 C1 C2 C10 -18.4(3) ?
O3 C1 C2 C10 164.06(16) ?
O4 C1 C2 C9 101.1(2) ?
O3 C1 C2 C9 -76.4(2) ?
O1 S1 C3 C4 143.90(16) ?
O2 S1 C3 C4 15.46(18) ?
N1 S1 C3 C4 -98.58(17) ?
O1 S1 C3 C8 -29.91(19) ?
O2 S1 C3 C8 -158.35(16) ?
N1 S1 C3 C8 87.61(18) y
C8 C3 C4 C5 .3(3) ?
S1 C3 C4 C5 -173.91(17) ?
C3 C4 C5 C6 1.5(3) ?
C4 C5 C6 C7 -1.5(3) ?
C5 C6 C7 C8 -.3(3) ?
C6 C7 C8 C3 2.1(3) ?
C6 C7 C8 N2 -176.32(18) ?
C4 C3 C8 C7 -2.1(3) ?
S1 C3 C8 C7 171.76(15) ?
C4 C3 C8 N2 176.24(18) ?
S1 C3 C8 N2 -9.9(3) ?
O6 N2 C8 C7 -47.1(3) ?
O5 N2 C8 C7 131.3(2) ?
O6 N2 C8 C3 134.4(2) ?
O5 N2 C8 C3 -47.1(3) y
N1 C2 C9 C11 66.0(2) ?
C1 C2 C9 C11 -176.22(17) ?
C10 C2 C9 C11 -55.4(2) y
N1 C2 C10 C13 -61.5(2) ?
C1 C2 C10 C13 174.60(16) ?
C9 C2 C10 C13 56.6(2) y
C2 C9 C11 C12 54.6(2) y
C9 C11 C12 C13 -53.9(2) y
C11 C12 C13 C10 55.3(3) y
C2 C10 C13 C12 -57.3(2) y
O1' S1' N1' C2' 140.35(16) ?
O2' S1' N1' C2' 8.92(18) ?
C3' S1' N1' C2' -103.64(17) y
S1' N1' C2' C1' -59.4(2) y
S1' N1' C2' C10' 64.3(2) ?
S1' N1' C2' C9' -175.73(13) ?
O4' C1' C2' N1' 152.01(17) ?
O3' C1' C2' N1' -30.4(2) y
O4' C1' C2' C10' 26.7(2) ?
O3' C1' C2' C10' -155.69(16) ?
O4' C1' C2' C9' -91.8(2) ?
O3' C1' C2' C9' 85.8(2) ?
O1' S1' C3' C4' -141.09(16) ?
O2' S1' C3' C4' -12.26(18) ?
N1' S1' C3' C4' 101.18(17) ?
O1' S1' C3' C8' 34.36(19) ?
O2' S1' C3' C8' 163.20(16) ?
N1' S1' C3' C8' -83.36(18) y
C8' C3' C4' C5' 1.9(3) ?
S1' C3' C4' C5' 177.69(17) ?
C3' C4' C5' C6' -2.3(3) ?
C4' C5' C6' C7' .3(3) ?
C5' C6' C7' C8' 2.0(3) ?
C6' C7' C8' C3' -2.3(3) ?
C6' C7' C8' N2' 175.20(19) ?
C4' C3' C8' C7' .4(3) ?
S1' C3' C8' C7' -175.09(16) ?
C4' C3' C8' N2' -177.00(18) ?
S1' C3' C8' N2' 7.5(3) ?
O6' N2' C8' C7' 45.3(3) ?
O5' N2' C8' C7' -132.4(2) ?
O6' N2' C8' C3' -137.2(2) ?
O5' N2' C8' C3' 45.1(3) y
N1' C2' C9' C11' -68.0(2) ?
C1' C2' C9' C11' 173.22(17) ?
C10' C2' C9' C11' 54.2(2) y
N1' C2' C10' C13' 63.4(2) ?
C1' C2' C10' C13' -172.35(16) ?
C9' C2' C10' C13' -55.2(2) y
C2' C9' C11' C12' -55.5(2) y
C9' C11' C12' C13' 55.3(2) y
C11' C12' C13' C10' -55.7(2) y
C2' C10' C13' C12' 56.9(2) y

loop_
_cod_related_entry_id
_cod_related_entry_database
_cod_related_entry_code
1 ChemSpider 21375302
